data_2226693
loop_
_publ_author_name
'Liu, Shi-Yong'
'You, Zhonglu'

_publ_section_title
;
 (<i>E</i>)-<i>N</i>'-(5-Bromo-2-hydroxybenzylidene)-2-methoxybenzohydrazide
;
_journal_coeditor_code SU2186
_journal_issue 7
_journal_name_full 'Acta Crystallographica Section E'
_journal_page_first o1658
_journal_paper_doi 10.1107/S1600536810022002
_journal_volume 66
_journal_year 2010
_chemical_formula_iupac 'C15 H13 Br N2 O3'
_chemical_formula_moiety 'C15 H13 Br N2 O3'
_chemical_formula_sum 'C15 H13 Br N2 O3'
_chemical_formula_weight 349.18
_chemical_name_systematic
;
(<i>E</i>)-<i>N</i>'-(5-Bromo-2-hydroxybenzylidene)-2-methoxybenzohydrazide
;
_space_group_IT_number 61
_symmetry_cell_setting orthorhombic
_symmetry_space_group_name_Hall '-P 2ac 2ab'
_symmetry_space_group_name_H-M 'P b c a'
_atom_sites_solution_hydrogens geom
_atom_sites_solution_primary direct
_atom_sites_solution_secondary difmap
_audit_creation_method SHELXL-97
_cell_angle_alpha 90.00
_cell_angle_beta 90.00
_cell_angle_gamma 90.00
_cell_formula_units_Z 8
_cell_length_a 15.587(3)
_cell_length_b 9.1281(19)
_cell_length_c 20.399(4)
_cell_measurement_reflns_used 1832
_cell_measurement_temperature 298(2)
_cell_measurement_theta_max 24.0
_cell_measurement_theta_min 2.5
_cell_volume 2902.4(10)
_computing_cell_refinement 'SAINT (Bruker, 2007)'
_computing_data_collection 'SMART (Bruker, 2007)'
_computing_data_reduction 'SAINT (Bruker, 2007)'
_computing_molecular_graphics 'SHELXTL (Sheldrick, 2008)'
_computing_publication_material 'SHELXTL (Sheldrick, 2008)'
_computing_structure_refinement 'SHELXL97 (Sheldrick, 2008)'
_computing_structure_solution 'SHELXS97 (Sheldrick, 2008)'
_diffrn_ambient_temperature 298(2)
_diffrn_measured_fraction_theta_full 0.999
_diffrn_measured_fraction_theta_max 0.999
_diffrn_measurement_device_type 'Bruker SMART CCD area-detector'
_diffrn_measurement_method '\w scans'
_diffrn_radiation_monochromator graphite
_diffrn_radiation_source 'fine-focus sealed tube'
_diffrn_radiation_type MoK\a
_diffrn_radiation_wavelength 0.71073
_diffrn_reflns_av_R_equivalents 0.0738
_diffrn_reflns_av_sigmaI/netI 0.0566
_diffrn_reflns_limit_h_max 18
_diffrn_reflns_limit_h_min -19
_diffrn_reflns_limit_k_max 11
_diffrn_reflns_limit_k_min -11
_diffrn_reflns_limit_l_max 23
_diffrn_reflns_limit_l_min -26
_diffrn_reflns_number 16311
_diffrn_reflns_theta_full 27.00
_diffrn_reflns_theta_max 27.00
_diffrn_reflns_theta_min 2.00
_diffrn_standards_number 0
_exptl_absorpt_coefficient_mu 2.844
_exptl_absorpt_correction_T_max 0.6001
_exptl_absorpt_correction_T_min 0.5608
_exptl_absorpt_correction_type multi-scan
_exptl_absorpt_process_details '(SADABS; Bruker, 2001)'
_exptl_crystal_colour colourless
_exptl_crystal_density_diffrn 1.598
_exptl_crystal_density_method 'not measured'
_exptl_crystal_description block
_exptl_crystal_F_000 1408
_exptl_crystal_size_max 0.23
_exptl_crystal_size_mid 0.20
_exptl_crystal_size_min 0.20
_refine_diff_density_max 0.638
_refine_diff_density_min -0.780
_refine_ls_extinction_method none
_refine_ls_goodness_of_fit_ref 0.995
_refine_ls_hydrogen_treatment mixed
_refine_ls_matrix_type full
_refine_ls_number_parameters 195
_refine_ls_number_reflns 3154
_refine_ls_number_restraints 1
_refine_ls_restrained_S_all 0.995
_refine_ls_R_factor_all 0.1197
_refine_ls_R_factor_gt 0.0429
_refine_ls_shift/su_max 0.001
_refine_ls_shift/su_max_lt 0.000
_refine_ls_shift/su_mean 0.000
_refine_ls_structure_factor_coef Fsqd
_refine_ls_weighting_details 'calc w=1/[\s^2^(Fo^2^)+(0.0528P)^2^+0.6195P] where P=(Fo^2^+2Fc^2^)/3'
_refine_ls_weighting_scheme calc
_refine_ls_wR_factor_gt 0.0974
_refine_ls_wR_factor_ref 0.1268
_reflns_number_gt 1496
_reflns_number_total 3154
_reflns_threshold_expression I>2\s(I)
_cod_data_source_file su2186.cif
_cod_data_source_block I
_cod_original_cell_volume 2902.3(10)
_cod_database_code 2226693
_cod_database_fobs_code 2226693

loop_
_symmetry_equiv_pos_as_xyz
'x, y, z'
'-x+1/2, -y, z+1/2'
'-x, y+1/2, -z+1/2'
'x+1/2, -y+1/2, -z'
'-x, -y, -z'
'x-1/2, y, -z-1/2'
'x, -y-1/2, z-1/2'
'-x-1/2, y-1/2, z'

loop_
_atom_site_type_symbol
_atom_site_label
_atom_site_fract_x
_atom_site_fract_y
_atom_site_fract_z
_atom_site_U_iso_or_equiv
_atom_site_adp_type
_atom_site_calc_flag
_atom_site_refinement_flags
_atom_site_occupancy
_atom_site_disorder_assembly
_atom_site_disorder_group
Br Br1 1.23601(3) 0.49891(6) 0.43968(3) 0.0855(2) Uani d . 1 . .
N N1 0.8301(2) 0.4179(3) 0.38746(13) 0.0464(7) Uani d . 1 . .
N N2 0.76415(19) 0.4977(3) 0.35837(15) 0.0484(7) Uani d D 1 . .
O O1 0.89179(19) 0.2082(3) 0.46358(15) 0.0674(8) Uani d . 1 . .
H H1 0.8543 0.2542 0.4443 0.101 Uiso calc R 1 . .
O O2 0.67329(16) 0.3058(3) 0.36404(13) 0.0598(7) Uani d . 1 . .
O O3 0.71532(17) 0.6580(3) 0.25197(13) 0.0629(8) Uani d . 1 . .
C C1 0.9761(2) 0.4067(4) 0.42007(16) 0.0425(9) Uani d . 1 . .
C C2 0.9676(3) 0.2766(4) 0.45609(18) 0.0524(10) Uani d . 1 . .
C C3 1.0386(3) 0.2181(4) 0.4871(2) 0.0659(12) Uani d . 1 . .
H H3 1.0329 0.1328 0.5117 0.079 Uiso calc R 1 . .
C C4 1.1175(3) 0.2842(5) 0.4823(2) 0.0662(12) Uani d . 1 . .
H H4 1.1644 0.2444 0.5041 0.079 Uiso calc R 1 . .
C C5 1.1271(2) 0.4091(5) 0.44529(18) 0.0547(10) Uani d . 1 . .
C C6 1.0566(2) 0.4699(4) 0.41518(18) 0.0504(10) Uani d . 1 . .
H H6 1.0632 0.5554 0.3910 0.061 Uiso calc R 1 . .
C C7 0.9037(2) 0.4779(4) 0.38856(17) 0.0443(9) Uani d . 1 . .
H H7 0.9113 0.5689 0.3689 0.053 Uiso calc R 1 . .
C C8 0.6876(2) 0.4335(4) 0.34843(16) 0.0436(9) Uani d . 1 . .
C C9 0.6191(2) 0.5270(4) 0.31930(18) 0.0446(9) Uani d . 1 . .
C C10 0.6332(3) 0.6357(4) 0.27206(18) 0.0498(9) Uani d . 1 . .
C C11 0.5635(3) 0.7133(4) 0.2475(2) 0.0636(11) Uani d . 1 . .
H H11 0.5723 0.7844 0.2155 0.076 Uiso calc R 1 . .
C C12 0.4824(3) 0.6865(5) 0.2696(2) 0.0698(12) Uani d . 1 . .
H H12 0.4368 0.7406 0.2530 0.084 Uiso calc R 1 . .
C C13 0.4671(3) 0.5804(5) 0.3162(2) 0.0674(12) Uani d . 1 . .
H H13 0.4117 0.5624 0.3311 0.081 Uiso calc R 1 . .
C C14 0.5358(3) 0.5011(4) 0.34027(18) 0.0557(10) Uani d . 1 . .
H H14 0.5259 0.4285 0.3714 0.067 Uiso calc R 1 . .
C C15 0.7306(3) 0.7746(5) 0.2062(2) 0.0778(14) Uani d . 1 . .
H H15A 0.7006 0.7548 0.1661 0.117 Uiso calc R 1 . .
H H15B 0.7910 0.7816 0.1975 0.117 Uiso calc R 1 . .
H H15C 0.7106 0.8653 0.2244 0.117 Uiso calc R 1 . .
H H2 0.777(3) 0.5907(17) 0.3488(19) 0.080 Uiso d D 1 . .

loop_
_atom_site_aniso_label
_atom_site_aniso_U_11
_atom_site_aniso_U_22
_atom_site_aniso_U_33
_atom_site_aniso_U_12
_atom_site_aniso_U_13
_atom_site_aniso_U_23
Br1 0.0504(3) 0.1095(5) 0.0967(4) 0.0050(3) -0.0067(2) -0.0282(3)
N1 0.051(2) 0.0402(18) 0.0483(18) 0.0045(16) -0.0080(15) 0.0006(14)
N2 0.0499(18) 0.0346(17) 0.0607(19) -0.0031(17) -0.0110(15) 0.0081(17)
O1 0.077(2) 0.0522(18) 0.073(2) 0.0002(16) 0.0031(16) 0.0167(15)
O2 0.0614(17) 0.0400(16) 0.0781(19) -0.0060(13) -0.0051(14) 0.0116(14)
O3 0.0557(18) 0.0630(18) 0.0700(18) 0.0012(14) -0.0027(14) 0.0282(15)
C1 0.048(2) 0.039(2) 0.040(2) 0.0074(18) -0.0037(17) -0.0015(17)
C2 0.066(3) 0.047(3) 0.045(2) 0.006(2) 0.000(2) -0.0005(19)
C3 0.090(3) 0.050(3) 0.057(3) 0.019(3) -0.010(2) 0.007(2)
C4 0.070(3) 0.073(3) 0.056(3) 0.030(3) -0.017(2) -0.015(2)
C5 0.048(2) 0.064(3) 0.052(2) 0.011(2) -0.0031(19) -0.013(2)
C6 0.053(3) 0.047(2) 0.051(2) 0.0085(19) -0.0009(18) -0.0040(19)
C7 0.053(2) 0.035(2) 0.045(2) 0.0053(18) -0.0015(17) 0.0026(17)
C8 0.052(3) 0.036(2) 0.043(2) -0.0034(18) -0.0039(17) -0.0031(18)
C9 0.045(2) 0.038(2) 0.051(2) -0.0002(17) -0.0100(17) -0.0037(18)
C10 0.056(3) 0.041(2) 0.053(2) 0.0036(19) -0.010(2) -0.001(2)
C11 0.064(3) 0.057(3) 0.070(3) 0.006(2) -0.012(2) 0.010(2)
C12 0.060(3) 0.063(3) 0.086(3) 0.015(2) -0.016(2) -0.003(3)
C13 0.046(3) 0.073(3) 0.083(3) 0.005(2) -0.010(2) -0.016(3)
C14 0.056(3) 0.055(3) 0.057(2) -0.006(2) -0.0048(18) -0.002(2)
C15 0.079(3) 0.077(3) 0.077(3) -0.009(2) -0.006(2) 0.029(2)

loop_
_atom_type_symbol
_atom_type_description
_atom_type_scat_dispersion_real
_atom_type_scat_dispersion_imag
_atom_type_scat_source
C C 0.0033 0.0016 'International Tables Vol C Tables 4.2.6.8 and 6.1.1.4'
H H 0.0000 0.0000 'International Tables Vol C Tables 4.2.6.8 and 6.1.1.4'
N N 0.0061 0.0033 'International Tables Vol C Tables 4.2.6.8 and 6.1.1.4'
O O 0.0106 0.0060 'International Tables Vol C Tables 4.2.6.8 and 6.1.1.4'
Br Br -0.2901 2.4595 'International Tables Vol C Tables 4.2.6.8 and 6.1.1.4'

loop_
_geom_angle_atom_site_label_1
_geom_angle_atom_site_label_2
_geom_angle_atom_site_label_3
_geom_angle_site_symmetry_1
_geom_angle_site_symmetry_3
_geom_angle
_geom_angle_publ_flag
C7 N1 N2 . . 116.7(3) ?
C8 N2 N1 . . 119.4(3) ?
C8 N2 H2 . . 125(3) ?
N1 N2 H2 . . 115(3) ?
C2 O1 H1 . . 109.5 ?
C10 O3 C15 . . 117.6(3) ?
C6 C1 C2 . . 118.4(3) ?
C6 C1 C7 . . 119.1(3) ?
C2 C1 C7 . . 122.6(4) ?
O1 C2 C3 . . 118.2(4) ?
O1 C2 C1 . . 122.3(4) ?
C3 C2 C1 . . 119.5(4) ?
C4 C3 C2 . . 120.9(4) ?
C4 C3 H3 . . 119.5 ?
C2 C3 H3 . . 119.5 ?
C3 C4 C5 . . 120.1(4) ?
C3 C4 H4 . . 119.9 ?
C5 C4 H4 . . 119.9 ?
C4 C5 C6 . . 119.5(4) ?
C4 C5 Br1 . . 119.5(3) ?
C6 C5 Br1 . . 121.0(3) ?
C5 C6 C1 . . 121.6(4) ?
C5 C6 H6 . . 119.2 ?
C1 C6 H6 . . 119.2 ?
N1 C7 C1 . . 121.1(3) ?
N1 C7 H7 . . 119.5 ?
C1 C7 H7 . . 119.5 ?
O2 C8 N2 . . 122.4(3) ?
O2 C8 C9 . . 121.1(3) ?
N2 C8 C9 . . 116.5(3) ?
C14 C9 C10 . . 118.7(3) ?
C14 C9 C8 . . 116.7(3) ?
C10 C9 C8 . . 124.6(3) ?
O3 C10 C11 . . 123.4(4) ?
O3 C10 C9 . . 117.5(3) ?
C11 C10 C9 . . 119.1(4) ?
C12 C11 C10 . . 120.9(4) ?
C12 C11 H11 . . 119.5 ?
C10 C11 H11 . . 119.5 ?
C11 C12 C13 . . 120.9(4) ?
C11 C12 H12 . . 119.5 ?
C13 C12 H12 . . 119.5 ?
C12 C13 C14 . . 118.7(4) ?
C12 C13 H13 . . 120.7 ?
C14 C13 H13 . . 120.7 ?
C13 C14 C9 . . 121.7(4) ?
C13 C14 H14 . . 119.2 ?
C9 C14 H14 . . 119.2 ?
O3 C15 H15A . . 109.5 ?
O3 C15 H15B . . 109.5 ?
H15A C15 H15B . . 109.5 ?
O3 C15 H15C . . 109.5 ?
H15A C15 H15C . . 109.5 ?
H15B C15 H15C . . 109.5 ?

loop_
_geom_bond_atom_site_label_1
_geom_bond_atom_site_label_2
_geom_bond_site_symmetry_2
_geom_bond_distance
_geom_bond_publ_flag
Br1 C5 . 1.888(4) ?
N1 C7 . 1.271(4) ?
N1 N2 . 1.393(4) ?
N2 C8 . 1.344(4) ?
N2 H2 . 0.892(10) ?
O1 C2 . 1.345(5) ?
O1 H1 . 0.8200 ?
O2 C8 . 1.229(4) ?
O3 C10 . 1.359(4) ?
O3 C15 . 1.436(4) ?
C1 C6 . 1.386(5) ?
C1 C2 . 1.403(5) ?
C1 C7 . 1.451(5) ?
C2 C3 . 1.383(5) ?
C3 C4 . 1.372(6) ?
C3 H3 . 0.9300 ?
C4 C5 . 1.375(5) ?
C4 H4 . 0.9300 ?
C5 C6 . 1.376(5) ?
C6 H6 . 0.9300 ?
C7 H7 . 0.9300 ?
C8 C9 . 1.491(5) ?
C9 C14 . 1.388(5) ?
C9 C10 . 1.401(5) ?
C10 C11 . 1.390(5) ?
C11 C12 . 1.364(6) ?
C11 H11 . 0.9300 ?
C12 C13 . 1.377(6) ?
C12 H12 . 0.9300 ?
C13 C14 . 1.382(5) ?
C13 H13 . 0.9300 ?
C14 H14 . 0.9300 ?
C15 H15A . 0.9600 ?
C15 H15B . 0.9600 ?
C15 H15C . 0.9600 ?

loop_
_geom_hbond_atom_site_label_D
_geom_hbond_atom_site_label_H
_geom_hbond_atom_site_label_A
_geom_hbond_site_symmetry_A
_geom_hbond_distance_DH
_geom_hbond_distance_HA
_geom_hbond_distance_DA
_geom_hbond_angle_DHA
N2 H2 O2 8_765 0.892(10) 2.136(18) 2.978(4) 157(4)
N2 H2 O3 . 0.892(10) 2.28(4) 2.726(4) 111(3)
O1 H1 N1 . 0.82 1.93 2.646(4) 145.5

loop_
_cod_related_entry_id
_cod_related_entry_database
_cod_related_entry_code
1 ChemSpider 12666194
